data_4507130
loop_
_publ_author_name
'Bolla, Geetha'
'Nangia, Ashwini'

_publ_section_title
;
 Clofazimine Mesylate: A High Solubility Stable Salt
;
_journal_issue 12
_journal_name_full 'Crystal Growth &amp; Design'
_journal_page_first 6250
_journal_paper_doi 10.1021/cg301463z
_journal_volume 12
_journal_year 2012
_chemical_formula_sum 'C33 H27 Cl2 N5 O2'
_chemical_formula_weight 596.50
_chemical_name_systematic
; 
 ? 
;
_space_group_IT_number 2
_symmetry_cell_setting triclinic
_symmetry_space_group_name_Hall '-P 1'
_symmetry_space_group_name_H-M 'P -1'
_atom_sites_solution_hydrogens geom
_atom_sites_solution_primary direct
_atom_sites_solution_secondary difmap
_audit_creation_method SHELXL-97
_cell_angle_alpha 111.337(14)
_cell_angle_beta 91.280(11)
_cell_angle_gamma 109.295(11)
_cell_formula_units_Z 4
_cell_length_a 11.6032(13)
_cell_length_b 15.361(2)
_cell_length_c 18.733(3)
_cell_measurement_reflns_used 2344
_cell_measurement_temperature 298(2)
_cell_measurement_theta_max 26.3154
_cell_measurement_theta_min 2.6845
_cell_volume 2896.5(8)
_computing_structure_refinement 'SHELXL-97 (Sheldrick, 1997)'
_computing_structure_solution 'SHELXS-97 (Sheldrick, 1990)'
_diffrn_ambient_temperature 298(2)
_diffrn_measured_fraction_theta_full 0.978
_diffrn_measured_fraction_theta_max 0.978
_diffrn_measurement_device_type 'Xcalibur, Eos, Gemini'
_diffrn_measurement_method '\w scans'
_diffrn_radiation_monochromator graphite
_diffrn_radiation_source 'fine-focus sealed tube'
_diffrn_radiation_type MoK\a
_diffrn_radiation_wavelength 0.71073
_diffrn_reflns_av_R_equivalents 0.0349
_diffrn_reflns_av_sigmaI/netI 0.0779
_diffrn_reflns_limit_h_max 12
_diffrn_reflns_limit_h_min -12
_diffrn_reflns_limit_k_max 17
_diffrn_reflns_limit_k_min -16
_diffrn_reflns_limit_l_max 20
_diffrn_reflns_limit_l_min -20
_diffrn_reflns_number 14036
_diffrn_reflns_theta_full 23.26
_diffrn_reflns_theta_max 23.26
_diffrn_reflns_theta_min 2.69
_exptl_absorpt_coefficient_mu 0.265
_exptl_absorpt_correction_T_max 1.0000
_exptl_absorpt_correction_T_min 0.97183
_exptl_absorpt_correction_type multi-scan
_exptl_absorpt_process_details SADABS
_exptl_crystal_colour RED
_exptl_crystal_density_diffrn 1.368
_exptl_crystal_density_method 'not measured'
_exptl_crystal_description PLATE
_exptl_crystal_F_000 1240
_exptl_crystal_size_max 0.32
_exptl_crystal_size_mid 0.22
_exptl_crystal_size_min 0.20
_refine_diff_density_max 0.218
_refine_diff_density_min -0.228
_refine_diff_density_rms 0.046
_refine_ls_extinction_method none
_refine_ls_goodness_of_fit_ref 0.998
_refine_ls_matrix_type full
_refine_ls_number_parameters 761
_refine_ls_number_reflns 8145
_refine_ls_number_restraints 0
_refine_ls_restrained_S_all 0.998
_refine_ls_R_factor_all 0.1150
_refine_ls_R_factor_gt 0.0586
_refine_ls_shift/su_max 0.001
_refine_ls_shift/su_mean 0.000
_refine_ls_structure_factor_coef Fsqd
_refine_ls_weighting_details 'calc w=1/[\s^2^(Fo^2^)+(0.0518P)^2^+0.0000P] where P=(Fo^2^+2Fc^2^)/3'
_refine_ls_weighting_scheme calc
_refine_ls_wR_factor_gt 0.1149
_refine_ls_wR_factor_ref 0.1430
_reflns_number_gt 4572
_reflns_number_total 8145
_reflns_threshold_expression >2sigma(I)
_cod_data_source_file cg301463z_si_006.cif
_cod_data_source_block CFZ-NA
_cod_original_cell_volume 2896.5(7)
_cod_original_sg_symbol_H-M P-1
_cod_database_code 4507130

loop_
_symmetry_equiv_pos_as_xyz
'x, y, z'
'-x, -y, -z'

loop_
_atom_site_label
_atom_site_type_symbol
_atom_site_fract_x
_atom_site_fract_y
_atom_site_fract_z
_atom_site_U_iso_or_equiv
_atom_site_adp_type
_atom_site_occupancy
_atom_site_symmetry_multiplicity
_atom_site_calc_flag
_atom_site_refinement_flags
Cl3 Cl 0.23770(12) 0.04928(7) 0.45950(7) 0.0861(4) Uani 1 1 d .
Cl4 Cl 0.03070(12) 1.07610(8) 0.71909(8) 0.0961(5) Uani 1 1 d .
Cl1 Cl 0.54513(15) 1.08552(10) 0.16825(10) 0.1286(6) Uani 1 1 d .
Cl2 Cl 0.83135(18) 0.09744(10) -0.06051(10) 0.1429(7) Uani 1 1 d .
N9 N 0.1195(2) 0.39711(18) 0.65394(17) 0.0399(7) Uani 1 1 d .
N4 N 0.7507(2) 0.77781(18) 0.00789(17) 0.0423(7) Uani 1 1 d .
N8 N 0.0617(3) 0.55714(19) 0.74974(18) 0.0487(8) Uani 1 1 d .
C40 C 0.1254(3) 0.4724(2) 0.6303(2) 0.0386(9) Uani 1 1 d .
C39 C 0.0867(3) 0.3985(2) 0.7242(2) 0.0415(9) Uani 1 1 d .
C45 C 0.1566(3) 0.4723(2) 0.5604(2) 0.0439(9) Uani 1 1 d .
H45 H 0.1732 0.4179 0.5265 0.053 Uiso 1 1 calc R
N6 N 0.1977(3) 0.55242(19) 0.47146(18) 0.0507(8) Uani 1 1 d .
H6A H 0.1900 0.5983 0.4579 0.061 Uiso 1 1 calc R
C43 C 0.1376(3) 0.6366(2) 0.5923(2) 0.0429(9) Uani 1 1 d .
C41 C 0.0966(3) 0.5546(2) 0.6833(2) 0.0412(9) Uani 1 1 d .
C52 C 0.1506(3) 0.3131(2) 0.6042(2) 0.0419(9) Uani 1 1 d .
C44 C 0.1644(3) 0.5514(2) 0.5384(2) 0.0425(9) Uani 1 1 d .
N2 N 0.6618(3) 0.4349(2) 0.0679(2) 0.0683(10) Uani 1 1 d .
H2A H 0.6201 0.4336 0.1051 0.082 Uiso 1 1 calc R
N3 N 0.8552(3) 0.6381(2) -0.06839(19) 0.0537(9) Uani 1 1 d .
C38 C 0.0533(3) 0.4789(2) 0.7707(2) 0.0425(9) Uani 1 1 d .
C42 C 0.1072(3) 0.6349(2) 0.6610(2) 0.0496(10) Uani 1 1 d .
H42 H 0.0923 0.6898 0.6956 0.059 Uiso 1 1 calc R
C12 C 0.6438(3) 0.6717(2) 0.0718(2) 0.0492(10) Uani 1 1 d .
H12 H 0.6039 0.7155 0.0957 0.059 Uiso 1 1 calc R
N7 N 0.1494(3) 0.7141(2) 0.57014(19) 0.0602(9) Uani 1 1 d .
H7A H 0.1785 0.7105 0.5277 0.072 Uiso 1 1 calc R
C8 C 0.7811(3) 0.6237(2) -0.0186(2) 0.0466(10) Uani 1 1 d .
C7 C 0.7230(3) 0.6925(2) 0.0218(2) 0.0439(9) Uani 1 1 d .
C19 C 0.6988(3) 0.8516(2) 0.0483(2) 0.0420(9) Uani 1 1 d .
C6 C 0.8288(3) 0.7958(2) -0.0440(2) 0.0415(9) Uani 1 1 d .
C5 C 0.8777(3) 0.7226(2) -0.0827(2) 0.0442(9) Uani 1 1 d .
C10 C 0.6820(3) 0.5156(2) 0.0480(2) 0.0520(10) Uani 1 1 d .
N1 N 0.5480(3) 0.5680(2) 0.13734(18) 0.0575(9) Uani 1 1 d .
H1A H 0.5310 0.5115 0.1418 0.069 Uiso 1 1 calc R
C37 C 0.0117(3) 0.4790(3) 0.8396(2) 0.0538(10) Uani 1 1 d .
H37 H -0.0122 0.5311 0.8700 0.065 Uiso 1 1 calc R
C4 C 0.9531(3) 0.7371(3) -0.1374(2) 0.0565(11) Uani 1 1 d .
H4 H 0.9845 0.6882 -0.1644 0.068 Uiso 1 1 calc R
C1 C 0.8596(3) 0.8830(2) -0.0585(2) 0.0512(10) Uani 1 1 d .
H1 H 0.8286 0.9325 -0.0322 0.061 Uiso 1 1 calc R
C53 C 0.0548(3) 0.2241(2) 0.5635(2) 0.0494(10) Uani 1 1 d .
H53 H -0.0270 0.2190 0.5662 0.059 Uiso 1 1 calc R
C9 C 0.7580(3) 0.5371(2) -0.0014(2) 0.0551(11) Uani 1 1 d .
H9 H 0.7976 0.4931 -0.0255 0.066 Uiso 1 1 calc R
C35 C 0.0435(3) 0.3265(3) 0.8184(2) 0.0566(11) Uani 1 1 d .
H35 H 0.0416 0.2763 0.8354 0.068 Uiso 1 1 calc R
C36 C 0.0055(3) 0.4035(3) 0.8632(2) 0.0576(11) Uani 1 1 d .
H36 H -0.0240 0.4035 0.9090 0.069 Uiso 1 1 calc R
C2 C 0.9355(3) 0.8952(3) -0.1115(2) 0.0580(11) Uani 1 1 d .
H2 H 0.9566 0.9537 -0.1206 0.070 Uiso 1 1 calc R
C34 C 0.0832(3) 0.3235(2) 0.7502(2) 0.0510(10) Uani 1 1 d .
H34 H 0.1081 0.2714 0.7208 0.061 Uiso 1 1 calc R
C51 C 0.0163(3) 0.7959(2) 0.6429(2) 0.0534(11) Uani 1 1 d .
H51 H -0.0361 0.7354 0.6432 0.064 Uiso 1 1 calc R
C3 C 0.9818(3) 0.8221(3) -0.1520(2) 0.0572(11) Uani 1 1 d .
H3 H 1.0319 0.8308 -0.1888 0.069 Uiso 1 1 calc R
C55 C 0.2029(4) 0.1525(3) 0.5144(2) 0.0533(10) Uani 1 1 d .
C46 C 0.1196(3) 0.7988(2) 0.6087(2) 0.0465(10) Uani 1 1 d .
C54 C 0.0829(4) 0.1422(2) 0.5186(2) 0.0543(11) Uani 1 1 d .
H54 H 0.0200 0.0806 0.4913 0.065 Uiso 1 1 calc R
C13 C 0.7012(3) 0.3545(2) 0.0345(3) 0.0509(10) Uani 1 1 d .
C11 C 0.6220(3) 0.5860(2) 0.0875(2) 0.0476(10) Uani 1 1 d .
C29 C 0.4733(3) 0.3249(2) 0.2572(2) 0.0460(9) Uani 1 1 d .
C50 C -0.0118(4) 0.8806(3) 0.6768(2) 0.0567(11) Uani 1 1 d .
H50 H -0.0827 0.8774 0.6995 0.068 Uiso 1 1 calc R
C16 C 0.7782(4) 0.1949(3) -0.0243(3) 0.0734(13) Uani 1 1 d .
C25 C 0.4933(4) 0.6378(3) 0.1853(2) 0.0573(11) Uani 1 1 d .
H25 H 0.4582 0.6624 0.1521 0.069 Uiso 1 1 calc R
C58 C 0.2465(3) 0.4814(3) 0.4190(2) 0.0535(10) Uani 1 1 d .
H58 H 0.1980 0.4144 0.4165 0.064 Uiso 1 1 calc R
O1 O 0.1961(3) 0.7023(3) 0.4174(2) 0.0969(12) Uani 1 1 d .
C57 C 0.2707(3) 0.3238(3) 0.5988(2) 0.0518(10) Uani 1 1 d .
H57 H 0.3339 0.3855 0.6254 0.062 Uiso 1 1 calc R
O3 O 0.4573(3) 0.3765(2) 0.1539(2) 0.0858(10) Uani 1 1 d .
C24 C 0.7520(4) 0.9195(3) 0.1215(2) 0.0610(11) Uani 1 1 d .
H24 H 0.8207 0.9172 0.1462 0.073 Uiso 1 1 calc R
C14 C 0.7247(3) 0.3076(3) 0.0807(2) 0.0567(11) Uani 1 1 d .
H14 H 0.7140 0.3303 0.1324 0.068 Uiso 1 1 calc R
C22 C 0.6034(5) 0.9936(3) 0.1219(3) 0.0684(13) Uani 1 1 d .
C20 C 0.5974(4) 0.8532(3) 0.0115(2) 0.0565(11) Uani 1 1 d .
H20 H 0.5608 0.8056 -0.0383 0.068 Uiso 1 1 calc R
C49 C 0.0659(4) 0.9694(3) 0.6765(2) 0.0573(11) Uani 1 1 d .
C56 C 0.2977(4) 0.2420(3) 0.5533(2) 0.0580(11) Uani 1 1 d .
H56 H 0.3794 0.2476 0.5491 0.070 Uiso 1 1 calc R
C47 C 0.1977(3) 0.8898(3) 0.6085(2) 0.0575(11) Uani 1 1 d .
H47 H 0.2684 0.8931 0.5855 0.069 Uiso 1 1 calc R
C62 C 0.3380(4) 0.8234(3) 0.3821(3) 0.0555(11) Uani 1 1 d .
C18 C 0.7133(4) 0.3163(3) -0.0428(3) 0.0625(12) Uani 1 1 d .
H18 H 0.6942 0.3446 -0.0755 0.075 Uiso 1 1 calc R
O4 O 0.6284(3) 0.4543(2) 0.2368(2) 0.0983(11) Uani 1 1 d .
C30 C 0.5461(4) 0.3224(3) 0.3136(3) 0.0649(12) Uani 1 1 d .
H30 H 0.6300 0.3616 0.3259 0.078 Uiso 1 1 calc R
C17 C 0.7531(4) 0.2374(3) -0.0721(3) 0.0679(12) Uani 1 1 d .
H17 H 0.7629 0.2133 -0.1240 0.082 Uiso 1 1 calc R
C21 C 0.5493(4) 0.9262(3) 0.0489(3) 0.0694(13) Uani 1 1 d .
H21 H 0.4808 0.9290 0.0242 0.083 Uiso 1 1 calc R
C15 C 0.7634(4) 0.2287(3) 0.0513(3) 0.0710(13) Uani 1 1 d .
H15 H 0.7797 0.1981 0.0830 0.085 Uiso 1 1 calc R
C33 C 0.5239(4) 0.3901(3) 0.2130(3) 0.0598(11) Uani 1 1 d .
C48 C 0.1699(4) 0.9747(3) 0.6425(3) 0.0646(12) Uani 1 1 d .
H48 H 0.2216 1.0356 0.6424 0.078 Uiso 1 1 calc R
C23 C 0.7041(5) 0.9913(3) 0.1588(3) 0.0744(13) Uani 1 1 d .
H23 H 0.7399 1.0380 0.2090 0.089 Uiso 1 1 calc R
C28 C 0.3514(4) 0.2649(3) 0.2418(3) 0.0767(14) Uani 1 1 d .
H28 H 0.3008 0.2649 0.2026 0.092 Uiso 1 1 calc R
N5 N 0.3000(4) 0.2067(3) 0.2789(3) 0.1077(15) Uani 1 1 d .
C32 C 0.3749(6) 0.2063(4) 0.3334(3) 0.0943(16) Uani 1 1 d .
H32 H 0.3417 0.1653 0.3598 0.113 Uiso 1 1 calc R
C60 C 0.2320(4) 0.4800(3) 0.3395(3) 0.0849(14) Uani 1 1 d .
H60A H 0.1456 0.4566 0.3194 0.127 Uiso 1 1 calc R
H60B H 0.2686 0.4359 0.3062 0.127 Uiso 1 1 calc R
H60C H 0.2724 0.5465 0.3414 0.127 Uiso 1 1 calc R
C31 C 0.4967(5) 0.2625(3) 0.3524(3) 0.0800(14) Uani 1 1 d .
H31 H 0.5459 0.2604 0.3912 0.096 Uiso 1 1 calc R
C66 C 0.3031(6) 0.7605(3) 0.4299(3) 0.0741(14) Uani 1 1 d .
O2 O 0.3836(4) 0.7719(3) 0.4787(3) 0.1462(17) Uani 1 1 d .
C27 C 0.3903(4) 0.5840(3) 0.2184(3) 0.1011(18) Uani 1 1 d .
H27A H 0.3284 0.5300 0.1768 0.152 Uiso 1 1 calc R
H27B H 0.3542 0.6300 0.2495 0.152 Uiso 1 1 calc R
H27C H 0.4225 0.5575 0.2501 0.152 Uiso 1 1 calc R
C61 C 0.2591(5) 0.8041(4) 0.3200(3) 0.0999(17) Uani 1 1 d .
H61 H 0.1835 0.7518 0.3090 0.120 Uiso 1 1 calc R
C59 C 0.3773(4) 0.5057(4) 0.4498(3) 0.113(2) Uani 1 1 d .
H59A H 0.4287 0.5664 0.4453 0.169 Uiso 1 1 calc R
H59B H 0.4034 0.4518 0.4205 0.169 Uiso 1 1 calc R
H59C H 0.3844 0.5148 0.5034 0.169 Uiso 1 1 calc R
C64 C 0.4760(7) 0.9590(5) 0.3550(5) 0.147(4) Uani 1 1 d .
H64 H 0.5503 1.0126 0.3658 0.177 Uiso 1 1 calc R
C26 C 0.5909(4) 0.7267(3) 0.2481(3) 0.0921(15) Uani 1 1 d .
H26A H 0.6234 0.7046 0.2831 0.138 Uiso 1 1 calc R
H26B H 0.5548 0.7744 0.2763 0.138 Uiso 1 1 calc R
H26C H 0.6566 0.7577 0.2249 0.138 Uiso 1 1 calc R
N10 N 0.2786(6) 0.8526(5) 0.2726(4) 0.162(2) Uani 1 1 d .
C65 C 0.3868(9) 0.9291(5) 0.2965(6) 0.152(4) Uani 1 1 d .
H65 H 0.4022 0.9682 0.2672 0.183 Uiso 1 1 calc R
C63 C 0.4449(5) 0.9005(4) 0.3981(3) 0.1007(18) Uani 1 1 d .
H63 H 0.5017 0.9157 0.4407 0.121 Uiso 1 1 calc R

loop_
_atom_site_aniso_label
_atom_site_aniso_U_11
_atom_site_aniso_U_22
_atom_site_aniso_U_33
_atom_site_aniso_U_23
_atom_site_aniso_U_13
_atom_site_aniso_U_12
Cl3 0.1252(10) 0.0631(7) 0.0823(10) 0.0189(6) 0.0388(8) 0.0586(7)
Cl4 0.1368(11) 0.0565(7) 0.1060(11) 0.0257(6) 0.0208(9) 0.0554(7)
Cl1 0.1994(16) 0.1065(10) 0.1495(15) 0.0656(10) 0.1095(13) 0.1184(11)
Cl2 0.2285(18) 0.1011(10) 0.1524(16) 0.0507(10) 0.0546(14) 0.1226(12)
N9 0.0495(18) 0.0320(16) 0.042(2) 0.0159(14) 0.0119(15) 0.0181(14)
N4 0.0534(18) 0.0363(17) 0.048(2) 0.0204(14) 0.0183(16) 0.0241(14)
N8 0.068(2) 0.0422(18) 0.049(2) 0.0227(15) 0.0223(17) 0.0304(16)
C40 0.039(2) 0.036(2) 0.045(3) 0.0176(18) 0.0138(18) 0.0162(17)
C39 0.046(2) 0.038(2) 0.042(3) 0.0168(18) 0.0105(19) 0.0157(17)
C45 0.055(2) 0.036(2) 0.045(3) 0.0154(18) 0.0161(19) 0.0220(17)
N6 0.065(2) 0.0513(19) 0.052(2) 0.0265(16) 0.0197(18) 0.0332(16)
C43 0.055(2) 0.035(2) 0.048(3) 0.0222(18) 0.017(2) 0.0199(17)
C41 0.043(2) 0.041(2) 0.045(3) 0.0203(18) 0.0140(19) 0.0184(17)
C52 0.053(2) 0.038(2) 0.043(2) 0.0193(18) 0.0124(19) 0.0219(19)
C44 0.046(2) 0.045(2) 0.040(3) 0.0198(18) 0.0086(19) 0.0179(18)
N2 0.098(3) 0.066(2) 0.085(3) 0.054(2) 0.053(2) 0.055(2)
N3 0.072(2) 0.0461(19) 0.062(2) 0.0289(17) 0.0347(19) 0.0347(16)
C38 0.051(2) 0.039(2) 0.045(3) 0.0214(18) 0.0130(19) 0.0204(18)
C42 0.072(3) 0.038(2) 0.050(3) 0.0203(19) 0.022(2) 0.0300(19)
C12 0.065(2) 0.048(2) 0.055(3) 0.029(2) 0.028(2) 0.0335(19)
N7 0.089(2) 0.051(2) 0.061(2) 0.0319(17) 0.0368(19) 0.0374(18)
C8 0.058(2) 0.043(2) 0.053(3) 0.0249(19) 0.022(2) 0.0279(19)
C7 0.051(2) 0.036(2) 0.053(3) 0.0226(18) 0.014(2) 0.0208(18)
C19 0.054(2) 0.036(2) 0.044(3) 0.0201(18) 0.015(2) 0.0208(18)
C6 0.052(2) 0.039(2) 0.041(2) 0.0198(18) 0.0144(19) 0.0208(18)
C5 0.053(2) 0.040(2) 0.048(3) 0.0232(18) 0.017(2) 0.0207(18)
C10 0.067(3) 0.047(2) 0.064(3) 0.034(2) 0.027(2) 0.033(2)
N1 0.079(2) 0.0536(19) 0.062(2) 0.0356(17) 0.034(2) 0.0360(17)
C37 0.072(3) 0.049(2) 0.052(3) 0.024(2) 0.023(2) 0.030(2)
C4 0.070(3) 0.049(2) 0.062(3) 0.026(2) 0.026(2) 0.031(2)
C1 0.067(3) 0.037(2) 0.057(3) 0.0211(19) 0.022(2) 0.0233(19)
C53 0.049(2) 0.045(2) 0.053(3) 0.0185(19) 0.008(2) 0.018(2)
C9 0.076(3) 0.045(2) 0.067(3) 0.032(2) 0.033(2) 0.038(2)
C35 0.074(3) 0.047(2) 0.063(3) 0.032(2) 0.015(2) 0.028(2)
C36 0.075(3) 0.056(3) 0.058(3) 0.035(2) 0.025(2) 0.029(2)
C2 0.072(3) 0.043(2) 0.067(3) 0.032(2) 0.026(2) 0.020(2)
C34 0.067(3) 0.037(2) 0.056(3) 0.0236(19) 0.014(2) 0.0221(19)
C51 0.062(3) 0.037(2) 0.068(3) 0.028(2) 0.015(2) 0.019(2)
C3 0.069(3) 0.054(2) 0.062(3) 0.032(2) 0.029(2) 0.026(2)
C55 0.075(3) 0.048(2) 0.047(3) 0.0181(19) 0.018(2) 0.035(2)
C46 0.059(2) 0.039(2) 0.047(3) 0.0222(18) 0.013(2) 0.019(2)
C54 0.073(3) 0.034(2) 0.049(3) 0.0114(18) 0.006(2) 0.017(2)
C13 0.063(3) 0.040(2) 0.065(3) 0.031(2) 0.020(2) 0.0249(19)
C11 0.057(2) 0.048(2) 0.054(3) 0.029(2) 0.023(2) 0.0275(19)
C29 0.052(2) 0.041(2) 0.045(3) 0.0174(18) 0.013(2) 0.0169(19)
C50 0.063(3) 0.052(3) 0.065(3) 0.030(2) 0.012(2) 0.027(2)
C16 0.100(3) 0.048(3) 0.084(4) 0.028(3) 0.012(3) 0.038(2)
C25 0.074(3) 0.061(3) 0.055(3) 0.030(2) 0.032(2) 0.037(2)
C58 0.059(3) 0.059(2) 0.049(3) 0.022(2) 0.018(2) 0.028(2)
O1 0.096(2) 0.111(3) 0.133(3) 0.089(2) 0.057(2) 0.050(2)
C57 0.050(3) 0.046(2) 0.059(3) 0.0174(19) 0.014(2) 0.0194(19)
O3 0.105(2) 0.082(2) 0.073(3) 0.0499(18) 0.015(2) 0.0160(18)
C24 0.080(3) 0.054(3) 0.052(3) 0.016(2) 0.010(2) 0.034(2)
C14 0.071(3) 0.049(2) 0.056(3) 0.028(2) 0.008(2) 0.020(2)
C22 0.095(4) 0.060(3) 0.077(4) 0.037(3) 0.046(3) 0.048(3)
C20 0.064(3) 0.051(2) 0.062(3) 0.024(2) 0.015(2) 0.028(2)
C49 0.074(3) 0.039(2) 0.060(3) 0.019(2) 0.001(2) 0.024(2)
C56 0.055(3) 0.064(3) 0.064(3) 0.025(2) 0.017(2) 0.032(2)
C47 0.062(3) 0.046(2) 0.067(3) 0.028(2) 0.019(2) 0.016(2)
C62 0.062(3) 0.058(3) 0.056(3) 0.024(2) 0.027(2) 0.030(2)
C18 0.089(3) 0.051(2) 0.066(3) 0.035(2) 0.019(3) 0.035(2)
O4 0.081(2) 0.074(2) 0.119(3) 0.0476(19) 0.017(2) -0.0084(18)
C30 0.062(3) 0.066(3) 0.068(3) 0.032(2) 0.007(3) 0.018(2)
C17 0.092(3) 0.052(3) 0.066(3) 0.023(2) 0.022(3) 0.032(2)
C21 0.070(3) 0.075(3) 0.095(4) 0.050(3) 0.030(3) 0.045(3)
C15 0.091(3) 0.057(3) 0.080(4) 0.039(3) -0.001(3) 0.034(2)
C33 0.076(3) 0.044(3) 0.063(3) 0.022(2) 0.026(3) 0.023(2)
C48 0.071(3) 0.037(2) 0.081(3) 0.027(2) 0.011(3) 0.008(2)
C23 0.112(4) 0.052(3) 0.055(3) 0.012(2) 0.025(3) 0.035(3)
C28 0.064(3) 0.093(3) 0.078(4) 0.058(3) 0.008(3) 0.008(3)
N5 0.076(3) 0.134(4) 0.125(4) 0.095(3) 0.015(3) 0.004(3)
C32 0.111(5) 0.107(4) 0.092(5) 0.073(3) 0.036(4) 0.034(4)
C60 0.096(3) 0.127(4) 0.057(3) 0.040(3) 0.039(3) 0.066(3)
C31 0.096(4) 0.091(4) 0.068(4) 0.037(3) 0.009(3) 0.046(3)
C66 0.103(4) 0.074(3) 0.064(4) 0.031(3) 0.029(3) 0.049(3)
O2 0.178(4) 0.159(4) 0.114(4) 0.084(3) -0.019(3) 0.045(3)
C27 0.118(4) 0.098(4) 0.110(5) 0.052(3) 0.079(4) 0.052(3)
C61 0.084(4) 0.134(4) 0.102(5) 0.083(4) 0.019(3) 0.025(3)
C59 0.087(4) 0.153(5) 0.083(4) -0.005(3) 0.005(3) 0.083(3)
C64 0.126(6) 0.071(4) 0.168(9) 0.012(5) 0.072(5) -0.022(4)
C26 0.113(4) 0.097(4) 0.063(4) 0.019(3) 0.016(3) 0.047(3)
N10 0.179(6) 0.223(6) 0.152(6) 0.146(6) 0.052(5) 0.072(5)
C65 0.205(9) 0.088(6) 0.208(11) 0.099(6) 0.131(8) 0.056(6)
C63 0.078(4) 0.080(4) 0.109(5) 0.019(3) 0.016(3) 0.005(3)

loop_
_atom_type_symbol
_atom_type_description
_atom_type_scat_dispersion_real
_atom_type_scat_dispersion_imag
_atom_type_scat_source
C C 0.0033 0.0016 'International Tables Vol C Tables 4.2.6.8 and 6.1.1.4'
H H 0.0000 0.0000 'International Tables Vol C Tables 4.2.6.8 and 6.1.1.4'
N N 0.0061 0.0033 'International Tables Vol C Tables 4.2.6.8 and 6.1.1.4'
O O 0.0106 0.0060 'International Tables Vol C Tables 4.2.6.8 and 6.1.1.4'
Cl Cl 0.1484 0.1585 'International Tables Vol C Tables 4.2.6.8 and 6.1.1.4'

loop_
_geom_angle_atom_site_label_1
_geom_angle_atom_site_label_2
_geom_angle_atom_site_label_3
_geom_angle
C40 N9 C39 122.1(3)
C40 N9 C52 119.5(3)
C39 N9 C52 118.4(3)
C7 N4 C6 121.6(3)
C7 N4 C19 119.7(3)
C6 N4 C19 118.8(3)
C41 N8 C38 118.9(3)
N9 C40 C45 123.2(3)
N9 C40 C41 116.6(3)
C45 C40 C41 120.2(3)
N9 C39 C34 122.9(3)
N9 C39 C38 117.8(3)
C34 C39 C38 119.3(3)
C40 C45 C44 122.0(3)
C40 C45 H45 119.0
C44 C45 H45 119.0
C44 N6 C58 124.8(3)
C44 N6 H6A 117.6
C58 N6 H6A 117.6
C42 C43 N7 124.5(3)
C42 C43 C44 118.4(3)
N7 C43 C44 117.1(3)
N8 C41 C42 119.8(3)
N8 C41 C40 123.0(3)
C42 C41 C40 117.2(3)
C57 C52 C53 122.0(3)
C57 C52 N9 120.4(3)
C53 C52 N9 117.6(3)
N6 C44 C45 122.0(3)
N6 C44 C43 119.6(3)
C45 C44 C43 118.4(3)
C10 N2 C13 127.3(3)
C10 N2 H2A 116.3
C13 N2 H2A 116.3
C8 N3 C5 118.3(3)
N8 C38 C37 119.3(3)
N8 C38 C39 121.5(3)
C37 C38 C39 119.2(3)
C43 C42 C41 123.7(3)
C43 C42 H42 118.1
C41 C42 H42 118.1
C7 C12 C11 121.3(3)
C7 C12 H12 119.3
C11 C12 H12 119.3
C43 N7 C46 127.2(3)
C43 N7 H7A 116.4
C46 N7 H7A 116.4
N3 C8 C9 119.5(3)
N3 C8 C7 123.4(3)
C9 C8 C7 117.1(3)
N4 C7 C12 122.8(3)
N4 C7 C8 116.7(3)
C12 C7 C8 120.5(3)
C24 C19 C20 121.0(4)
C24 C19 N4 120.1(3)
C20 C19 N4 118.9(3)
N4 C6 C1 122.6(3)
N4 C6 C5 117.6(3)
C1 C6 C5 119.8(3)
N3 C5 C4 118.7(3)
N3 C5 C6 122.4(3)
C4 C5 C6 118.8(3)
C9 C10 N2 124.7(3)
C9 C10 C11 118.3(3)
N2 C10 C11 116.8(3)
C11 N1 C25 124.4(3)
C11 N1 H1A 117.8
C25 N1 H1A 117.8
C36 C37 C38 120.8(3)
C36 C37 H37 119.6
C38 C37 H37 119.6
C3 C4 C5 121.0(3)
C3 C4 H4 119.5
C5 C4 H4 119.5
C2 C1 C6 119.5(3)
C2 C1 H1 120.2
C6 C1 H1 120.2
C52 C53 C54 118.4(3)
C52 C53 H53 120.8
C54 C53 H53 120.8
C10 C9 C8 123.6(3)
C10 C9 H9 118.2
C8 C9 H9 118.2
C34 C35 C36 121.1(3)
C34 C35 H35 119.5
C36 C35 H35 119.5
C37 C36 C35 119.6(4)
C37 C36 H36 120.2
C35 C36 H36 120.2
C1 C2 C3 121.4(3)
C1 C2 H2 119.3
C3 C2 H2 119.3
C35 C34 C39 120.0(3)
C35 C34 H34 120.0
C39 C34 H34 120.0
C46 C51 C50 121.4(3)
C46 C51 H51 119.3
C50 C51 H51 119.3
C4 C3 C2 119.4(4)
C4 C3 H3 120.3
C2 C3 H3 120.3
C54 C55 C56 121.9(3)
C54 C55 Cl3 119.3(3)
C56 C55 Cl3 118.8(3)
C51 C46 C47 119.0(3)
C51 C46 N7 123.7(3)
C47 C46 N7 117.2(3)
C55 C54 C53 119.5(3)
C55 C54 H54 120.2
C53 C54 H54 120.2
C18 C13 C14 118.0(4)
C18 C13 N2 123.8(3)
C14 C13 N2 118.2(4)
N1 C11 C12 120.8(3)
N1 C11 C10 120.0(3)
C12 C11 C10 119.2(3)
C30 C29 C28 116.8(4)
C30 C29 C33 122.0(4)
C28 C29 C33 121.2(4)
C49 C50 C51 119.1(4)
C49 C50 H50 120.5
C51 C50 H50 120.5
C15 C16 C17 121.2(4)
C15 C16 Cl2 119.6(4)
C17 C16 Cl2 119.2(4)
N1 C25 C27 109.8(3)
N1 C25 C26 110.6(3)
C27 C25 C26 111.9(4)
N1 C25 H25 108.1
C27 C25 H25 108.1
C26 C25 H25 108.1
N6 C58 C59 110.3(3)
N6 C58 C60 110.3(3)
C59 C58 C60 112.1(4)
N6 C58 H58 108.0
C59 C58 H58 108.0
C60 C58 H58 108.0
C52 C57 C56 119.1(3)
C52 C57 H57 120.4
C56 C57 H57 120.4
C19 C24 C23 119.7(4)
C19 C24 H24 120.1
C23 C24 H24 120.1
C15 C14 C13 120.8(4)
C15 C14 H14 119.6
C13 C14 H14 119.6
C21 C22 C23 121.5(4)
C21 C22 Cl1 119.3(4)
C23 C22 Cl1 119.3(4)
C19 C20 C21 119.4(4)
C19 C20 H20 120.3
C21 C20 H20 120.3
C50 C49 C48 120.9(3)
C50 C49 Cl4 119.2(3)
C48 C49 Cl4 119.9(3)
C55 C56 C57 119.1(3)
C55 C56 H56 120.5
C57 C56 H56 120.5
C48 C47 C46 119.7(4)
C48 C47 H47 120.1
C46 C47 H47 120.1
C63 C62 C61 115.9(4)
C63 C62 C66 123.9(5)
C61 C62 C66 120.2(4)
C17 C18 C13 121.1(4)
C17 C18 H18 119.5
C13 C18 H18 119.5
C29 C30 C31 120.3(4)
C29 C30 H30 119.9
C31 C30 H30 119.9
C16 C17 C18 119.1(4)
C16 C17 H17 120.5
C18 C17 H17 120.5
C22 C21 C20 119.0(4)
C22 C21 H21 120.5
C20 C21 H21 120.5
C16 C15 C14 119.8(4)
C16 C15 H15 120.1
C14 C15 H15 120.1
O4 C33 O3 123.0(4)
O4 C33 C29 118.7(4)
O3 C33 C29 118.3(4)
C49 C48 C47 119.9(3)
C49 C48 H48 120.0
C47 C48 H48 120.0
C22 C23 C24 119.4(4)
C22 C23 H23 120.3
C24 C23 H23 120.3
N5 C28 C29 124.6(4)
N5 C28 H28 117.7
C29 C28 H28 117.7
C28 N5 C32 116.5(4)
N5 C32 C31 123.3(4)
N5 C32 H32 118.3
C31 C32 H32 118.3
C58 C60 H60A 109.5
C58 C60 H60B 109.5
H60A C60 H60B 109.5
C58 C60 H60C 109.5
H60A C60 H60C 109.5
H60B C60 H60C 109.5
C32 C31 C30 118.6(5)
C32 C31 H31 120.7
C30 C31 H31 120.7
O2 C66 O1 124.4(5)
O2 C66 C62 117.5(5)
O1 C66 C62 118.1(5)
C25 C27 H27A 109.5
C25 C27 H27B 109.5
H27A C27 H27B 109.5
C25 C27 H27C 109.5
H27A C27 H27C 109.5
H27B C27 H27C 109.5
N10 C61 C62 126.4(5)
N10 C61 H61 116.8
C62 C61 H61 116.8
C58 C59 H59A 109.5
C58 C59 H59B 109.5
H59A C59 H59B 109.5
C58 C59 H59C 109.5
H59A C59 H59C 109.5
H59B C59 H59C 109.5
C65 C64 C63 111.6(7)
C65 C64 H64 124.2
C63 C64 H64 124.2
C25 C26 H26A 109.5
C25 C26 H26B 109.5
H26A C26 H26B 109.5
C25 C26 H26C 109.5
H26A C26 H26C 109.5
H26B C26 H26C 109.5
C61 N10 C65 111.3(6)
C64 C65 N10 130.8(8)
C64 C65 H65 114.6
N10 C65 H65 114.6
C62 C63 C64 123.8(6)
C62 C63 H63 118.1
C64 C63 H63 118.1

loop_
_geom_bond_atom_site_label_1
_geom_bond_atom_site_label_2
_geom_bond_distance
Cl3 C55 1.729(4)
Cl4 C49 1.730(4)
Cl1 C22 1.723(4)
Cl2 C16 1.725(4)
N9 C40 1.364(4)
N9 C39 1.372(4)
N9 C52 1.453(4)
N4 C7 1.365(4)
N4 C6 1.382(4)
N4 C19 1.439(4)
N8 C41 1.308(4)
N8 C38 1.370(4)
C40 C45 1.366(4)
C40 C41 1.440(4)
C39 C34 1.395(4)
C39 C38 1.407(4)
C45 C44 1.397(4)
C45 H45 0.9300
N6 C44 1.324(4)
N6 C58 1.459(4)
N6 H6A 0.8600
C43 C42 1.349(5)
C43 N7 1.366(4)
C43 C44 1.466(4)
C41 C42 1.410(4)
C52 C57 1.360(4)
C52 C53 1.373(4)
N2 C10 1.370(4)
N2 C13 1.396(4)
N2 H2A 0.8600
N3 C8 1.310(4)
N3 C5 1.363(4)
C38 C37 1.387(5)
C42 H42 0.9300
C12 C7 1.373(4)
C12 C11 1.395(4)
C12 H12 0.9300
N7 C46 1.400(4)
N7 H7A 0.8600
C8 C9 1.423(4)
C8 C7 1.435(4)
C19 C24 1.358(5)
C19 C20 1.362(5)
C6 C1 1.397(4)
C6 C5 1.399(4)
C5 C4 1.394(5)
C10 C9 1.344(5)
C10 C11 1.464(4)
N1 C11 1.324(4)
N1 C25 1.461(4)
N1 H1A 0.8600
C37 C36 1.366(4)
C37 H37 0.9300
C4 C3 1.366(4)
C4 H4 0.9300
C1 C2 1.364(5)
C1 H1 0.9300
C53 C54 1.381(4)
C53 H53 0.9300
C9 H9 0.9300
C35 C34 1.358(5)
C35 C36 1.391(5)
C35 H35 0.9300
C36 H36 0.9300
C2 C3 1.387(5)
C2 H2 0.9300
C34 H34 0.9300
C51 C46 1.368(5)
C51 C50 1.374(4)
C51 H51 0.9300
C3 H3 0.9300
C55 C54 1.356(5)
C55 C56 1.366(5)
C46 C47 1.393(4)
C54 H54 0.9300
C13 C18 1.381(5)
C13 C14 1.383(5)
C29 C30 1.359(5)
C29 C28 1.364(5)
C29 C33 1.507(5)
C50 C49 1.367(5)
C50 H50 0.9300
C16 C15 1.355(6)
C16 C17 1.362(5)
C25 C27 1.499(5)
C25 C26 1.510(5)
C25 H25 0.9800
C58 C59 1.484(5)
C58 C60 1.488(5)
C58 H58 0.9800
O1 C66 1.223(5)
C57 C56 1.376(4)
C57 H57 0.9300
O3 C33 1.245(5)
C24 C23 1.370(5)
C24 H24 0.9300
C14 C15 1.364(5)
C14 H14 0.9300
C22 C21 1.356(6)
C22 C23 1.362(6)
C20 C21 1.386(5)
C20 H20 0.9300
C49 C48 1.369(5)
C56 H56 0.9300
C47 C48 1.376(5)
C47 H47 0.9300
C62 C63 1.335(6)
C62 C61 1.342(6)
C62 C66 1.513(6)
C18 C17 1.372(5)
C18 H18 0.9300
O4 C33 1.227(4)
C30 C31 1.364(5)
C30 H30 0.9300
C17 H17 0.9300
C21 H21 0.9300
C15 H15 0.9300
C48 H48 0.9300
C23 H23 0.9300
C28 N5 1.326(5)
C28 H28 0.9300
N5 C32 1.329(6)
C32 C31 1.347(6)
C32 H32 0.9300
C60 H60A 0.9600
C60 H60B 0.9600
C60 H60C 0.9600
C31 H31 0.9300
C66 O2 1.215(5)
C27 H27A 0.9600
C27 H27B 0.9600
C27 H27C 0.9600
C61 N10 1.332(6)
C61 H61 0.9300
C59 H59A 0.9600
C59 H59B 0.9600
C59 H59C 0.9600
C64 C65 1.324(10)
C64 C63 1.385(9)
C64 H64 0.9300
C26 H26A 0.9600
C26 H26B 0.9600
C26 H26C 0.9600
N10 C65 1.332(8)
C65 H65 0.9300
C63 H63 0.9300
